data_7710887
loop_
_publ_author_name
'Koneczny, Marvin'
'Erol, Arife B\"usra'
'Mauduit, Marc'
'Eisen, Moris S.'
'Tamm, Matthias'

_publ_section_title
;
 Titanium complexes with unsymmetrically substituted imidazolin-2-iminato
 ligands.
;
_journal_issue 30
_journal_name_full 'Dalton transactions (Cambridge, England : 2003)'
_journal_page_first 11448
_journal_page_last 11456
_journal_paper_doi 10.1039/d2dt01740g
_journal_volume 51
_journal_year 2022
_chemical_formula_moiety 'C50 H68 Cl2 N6 Ti, C H2 Cl2'
_chemical_formula_sum 'C51 H70 Cl4 N6 Ti'
_chemical_formula_weight 956.83
_chemical_properties_physical 'Sample sufferred radiation damage upon longer exposition to the X-ray beam'
_space_group_crystal_system monoclinic
_space_group_IT_number 14
_space_group_name_Hall '-P 2ybc'
_space_group_name_H-M_alt 'P 1 21/c 1'
_atom_sites_solution_hydrogens geom
_atom_sites_solution_primary iterative
_audit_creation_method SHELXL-2018/3
_audit_update_record
;
2022-05-25 deposited with the CCDC.	2022-07-08 downloaded from the CCDC.
;
_cell_angle_alpha 90
_cell_angle_beta 116.512(2)
_cell_angle_gamma 90
_cell_formula_units_Z 4
_cell_length_a 16.9882(3)
_cell_length_b 18.0462(2)
_cell_length_c 18.3671(3)
_cell_measurement_reflns_used 63042
_cell_measurement_temperature 100(2)
_cell_measurement_theta_max 77.4850
_cell_measurement_theta_min 2.9060
_cell_volume 5038.71(16)
_computing_cell_refinement 'CrysAlisPro 1.171.40.21a(Rigaku OD, 2018)'
_computing_data_collection 'CrysAlisPro 1.171.40.21a(Rigaku OD, 2018)'
_computing_data_reduction 'CrysAlisPro 1.171.40.21a(Rigaku OD, 2018)'
_computing_publication_material 'OLEX2 v1.2 (O. V. Dolomanov et al., J. Appl. Cryst., 2009, 42, 339-341)'
_computing_structure_refinement 'SHELXL-2018/3 (G. M. Sheldrick, Acta Cryst., 2008, A64, 112-122)'
_computing_structure_solution 'SHELXT-2014/5 (G. M. Sheldrick, Acta Cryst., 2015, A71, 3-8)'
_diffrn_ambient_temperature 100(2)
_diffrn_measured_fraction_theta_full 1.000
_diffrn_measured_fraction_theta_max 0.987
_diffrn_measurement_device_type 'XtaLAB Synergy, Single source at home/near, HyPix'
_diffrn_measurement_method '\w scan'
_diffrn_radiation_type CuK\a
_diffrn_radiation_wavelength 1.54184
_diffrn_reflns_av_R_equivalents 0.0647
_diffrn_reflns_av_unetI/netI 0.0231
_diffrn_reflns_Laue_measured_fraction_full 1.000
_diffrn_reflns_Laue_measured_fraction_max 0.987
_diffrn_reflns_limit_h_max 21
_diffrn_reflns_limit_h_min -21
_diffrn_reflns_limit_k_max 22
_diffrn_reflns_limit_k_min -19
_diffrn_reflns_limit_l_max 23
_diffrn_reflns_limit_l_min -23
_diffrn_reflns_number 122767
_diffrn_reflns_point_group_measured_fraction_full 1.000
_diffrn_reflns_point_group_measured_fraction_max 0.987
_diffrn_reflns_theta_full 67.684
_diffrn_reflns_theta_max 77.812
_diffrn_reflns_theta_min 2.907
_diffrn_source 'micro-focus sealed X-ray tube'
_exptl_absorpt_coefficient_mu 3.694
_exptl_absorpt_correction_T_max 1.00000
_exptl_absorpt_correction_T_min 0.58339
_exptl_absorpt_correction_type multi-scan
_exptl_absorpt_process_details
;
CrysAlisPro 1.171.40.21a (Rigaku Oxford Diffraction, 2018)
Empirical absorption correction using spherical harmonics,
 implemented in SCALE3 ABSPACK scaling algorithm.
;
_exptl_crystal_colour orange
_exptl_crystal_density_diffrn 1.261
_exptl_crystal_description needle
_exptl_crystal_F_000 2032
_exptl_crystal_recrystallization_method 'Re-crystallisation from solvent: dichloromethane/n-hexane'
_exptl_crystal_size_max 0.135
_exptl_crystal_size_mid 0.080
_exptl_crystal_size_min 0.051
_refine_diff_density_max 0.813
_refine_diff_density_min -1.177
_refine_diff_density_rms 0.069
_refine_ls_extinction_method none
_refine_ls_goodness_of_fit_ref 1.076
_refine_ls_hydrogen_treatment constr
_refine_ls_matrix_type full
_refine_ls_number_parameters 567
_refine_ls_number_reflns 10633
_refine_ls_number_restraints 6
_refine_ls_restrained_S_all 1.411
_refine_ls_R_factor_all 0.0606
_refine_ls_R_factor_gt 0.0561
_refine_ls_shift/su_max 0.001
_refine_ls_shift/su_mean 0.000
_refine_ls_structure_factor_coef Fsqd
_refine_ls_weighting_details 'w=1/[\s^2^(Fo^2^)+(0.0905P)^2^+4.5090P] where P=(Fo^2^+2Fc^2^)/3'
_refine_ls_weighting_scheme calc
_refine_ls_wR_factor_gt 0.1599
_refine_ls_wR_factor_ref 0.1649
_reflns_Friedel_coverage 0.000
_reflns_number_gt 9560
_reflns_number_total 10633
_reflns_threshold_expression 'I > 2\s(I)'
_cod_data_source_file d2dt01740g2.cif
_cod_data_source_block mk24mk2
_cod_original_cell_volume 5038.71(15)
_cod_original_sg_symbol_H-M 'P 21/c'
_cod_database_code 7710887
_shelx_shelxl_version_number 2018/3
_shelx_space_group_comment
;
The symmetry employed for this shelxl refinement is uniquely defined
by the following loop, which should always be used as a source of
symmetry information in preference to the above space-group names.
They are only intended as comments.
;
_oxdiff_exptl_absorpt_empirical_full_min 0.594
_oxdiff_exptl_absorpt_empirical_full_max 1.632
_oxdiff_exptl_absorpt_empirical_details
;
Empirical correction (ABSPACK) includes:
- Absorption correction using spherical harmonics
- Frame scaling
;

loop_
_space_group_symop_operation_xyz
'x, y, z'
'-x, y+1/2, -z+1/2'
'-x, -y, -z'
'x, -y-1/2, z-1/2'

loop_
_atom_site_label
_atom_site_type_symbol
_atom_site_fract_x
_atom_site_fract_y
_atom_site_fract_z
_atom_site_U_iso_or_equiv
_atom_site_adp_type
_atom_site_occupancy
_atom_site_site_symmetry_order
_atom_site_calc_flag
_atom_site_refinement_flags_posn
_atom_site_refinement_flags_adp
_atom_site_refinement_flags_occupancy
_atom_site_disorder_assembly
_atom_site_disorder_group
Ti1 Ti 0.72787(2) 0.33256(2) 0.23590(2) 0.02450(12) Uani 1 1 d . . . . .
Cl1 Cl 0.79568(4) 0.23312(3) 0.21134(4) 0.03737(15) Uani 1 1 d . . . . .
Cl2 Cl 0.59952(4) 0.34853(3) 0.11804(3) 0.03457(14) Uani 1 1 d . . . . .
N1 N 0.69878(12) 0.30740(11) 0.31558(11) 0.0274(4) Uani 1 1 d . . . . .
N2 N 0.75211(12) 0.23844(10) 0.43928(11) 0.0264(4) Uani 1 1 d . . . . .
N3 N 0.61295(12) 0.27136(11) 0.38528(12) 0.0277(4) Uani 1 1 d . . . . .
N4 N 0.79952(12) 0.41162(10) 0.25430(12) 0.0276(4) Uani 1 1 d . . . . .
N5 N 0.79843(12) 0.54365(11) 0.25327(12) 0.0297(4) Uani 1 1 d . . . . .
N6 N 0.91747(12) 0.49062(11) 0.25895(12) 0.0294(4) Uani 1 1 d . . . . .
C1 C 0.68816(14) 0.27597(12) 0.37453(13) 0.0255(4) Uani 1 1 d . . . . .
C2 C 0.71697(16) 0.21098(14) 0.48944(14) 0.0317(5) Uani 1 1 d . . . . .
H2 H 0.747441 0.183279 0.538052 0.038 Uiso 1 1 calc R U . . .
C3 C 0.63209(16) 0.23100(13) 0.45619(14) 0.0321(5) Uani 1 1 d . . . . .
H3 H 0.591644 0.219641 0.477310 0.038 Uiso 1 1 calc R U . . .
C4 C 0.84039(14) 0.22472(13) 0.45024(14) 0.0282(4) Uani 1 1 d . . . . .
C5 C 0.86210(17) 0.15239(14) 0.43709(16) 0.0352(5) Uani 1 1 d . . . . .
C6 C 0.94771(18) 0.14066(15) 0.44773(19) 0.0420(6) Uani 1 1 d . . . . .
H6 H 0.964907 0.092493 0.439568 0.050 Uiso 1 1 calc R U . . .
C7 C 1.00770(17) 0.19769(15) 0.46986(18) 0.0412(6) Uani 1 1 d . . . . .
H7 H 1.065255 0.188768 0.475475 0.049 Uiso 1 1 calc R U . . .
C8 C 0.98484(15) 0.26806(14) 0.48401(15) 0.0335(5) Uani 1 1 d . . . . .
H8 H 1.027428 0.306563 0.500246 0.040 Uiso 1 1 calc R U . . .
C9 C 0.90045(14) 0.28336(12) 0.47485(13) 0.0273(4) Uani 1 1 d . . . . .
C10 C 0.79518(18) 0.08934(15) 0.41098(19) 0.0427(6) Uani 1 1 d . . . . .
H10 H 0.756994 0.098194 0.438679 0.051 Uiso 1 1 calc R U . . .
C11 C 0.7359(3) 0.0917(2) 0.3216(2) 0.0643(9) Uani 1 1 d . . . . .
H11A H 0.770384 0.082375 0.291669 0.096 Uiso 1 1 calc R U . . .
H11B H 0.708249 0.140622 0.306904 0.096 Uiso 1 1 calc R U . . .
H11C H 0.690341 0.053630 0.307664 0.096 Uiso 1 1 calc R U . . .
C12 C 0.8364(3) 0.01305(18) 0.4384(2) 0.0642(9) Uani 1 1 d . . . . .
H12A H 0.789993 -0.023455 0.428540 0.096 Uiso 1 1 calc R U . . .
H12B H 0.876868 0.014399 0.496632 0.096 Uiso 1 1 calc R U . . .
H12C H 0.868767 -0.000823 0.407712 0.096 Uiso 1 1 calc R U . . .
C13 C 0.87539(15) 0.35861(12) 0.49590(14) 0.0278(4) Uani 1 1 d . . . . .
H13 H 0.816032 0.371822 0.451850 0.033 Uiso 1 1 calc R U . . .
C14 C 0.93877(16) 0.42088(13) 0.50098(16) 0.0342(5) Uani 1 1 d . . . . .
H14A H 0.917411 0.467936 0.512076 0.051 Uiso 1 1 calc R U . . .
H14B H 0.942204 0.424399 0.449231 0.051 Uiso 1 1 calc R U . . .
H14C H 0.997298 0.410183 0.544898 0.051 Uiso 1 1 calc R U . . .
C15 C 0.86779(19) 0.35389(15) 0.57554(16) 0.0385(6) Uani 1 1 d . . . . .
H15A H 0.925108 0.340775 0.619949 0.058 Uiso 1 1 calc R U . . .
H15B H 0.824482 0.315924 0.570706 0.058 Uiso 1 1 calc R U . . .
H15C H 0.848911 0.401946 0.587061 0.058 Uiso 1 1 calc R U . . .
C16 C 0.52411(14) 0.29906(13) 0.32737(14) 0.0290(5) Uani 1 1 d . . . . .
C17 C 0.49398(15) 0.26093(14) 0.24509(15) 0.0324(5) Uani 1 1 d . . . . .
H17A H 0.493066 0.206588 0.252030 0.039 Uiso 1 1 calc R U . . .
H17B H 0.535782 0.272141 0.222501 0.039 Uiso 1 1 calc R U . . .
C18 C 0.40152(16) 0.28807(18) 0.18595(18) 0.0436(6) Uani 1 1 d . . . . .
H18 H 0.382248 0.263247 0.132009 0.052 Uiso 1 1 calc R U . . .
C19 C 0.33668(17) 0.26928(17) 0.2210(2) 0.0465(7) Uani 1 1 d . . . . .
H19A H 0.276675 0.285698 0.182884 0.056 Uiso 1 1 calc R U . . .
H19B H 0.335351 0.215050 0.228533 0.056 Uiso 1 1 calc R U . . .
C20 C 0.36624(17) 0.30845(16) 0.3025(2) 0.0435(6) Uani 1 1 d . . . . .
H20 H 0.324177 0.296519 0.325281 0.052 Uiso 1 1 calc R U . . .
C21 C 0.45905(16) 0.28098(15) 0.36209(17) 0.0354(5) Uani 1 1 d . . . . .
H21A H 0.478151 0.305483 0.415539 0.042 Uiso 1 1 calc R U . . .
H21B H 0.457765 0.226826 0.370082 0.042 Uiso 1 1 calc R U . . .
C22 C 0.52618(16) 0.38334(14) 0.31762(18) 0.0364(5) Uani 1 1 d . . . . .
H22A H 0.568922 0.396323 0.296652 0.044 Uiso 1 1 calc R U . . .
H22B H 0.544923 0.407733 0.371073 0.044 Uiso 1 1 calc R U . . .
C23 C 0.40438(18) 0.37207(19) 0.1758(2) 0.0519(8) Uani 1 1 d . . . . .
H23A H 0.445854 0.384111 0.153043 0.062 Uiso 1 1 calc R U . . .
H23B H 0.345307 0.390148 0.137241 0.062 Uiso 1 1 calc R U . . .
C24 C 0.43376(18) 0.41049(16) 0.2579(2) 0.0485(7) Uani 1 1 d . . . . .
H24 H 0.435210 0.465291 0.250539 0.058 Uiso 1 1 calc R U . . .
C25 C 0.3689(2) 0.39239(17) 0.2926(2) 0.0538(8) Uani 1 1 d . . . . .
H25A H 0.387906 0.416953 0.346025 0.065 Uiso 1 1 calc R U . . .
H25B H 0.309582 0.410868 0.255402 0.065 Uiso 1 1 calc R U . . .
C26 C 0.83600(14) 0.47538(12) 0.25573(13) 0.0263(4) Uani 1 1 d . . . . .
C27 C 0.85456(16) 0.59949(14) 0.25375(17) 0.0367(5) Uani 1 1 d . . . . .
H27 H 0.843571 0.651244 0.251909 0.044 Uiso 1 1 calc R U . . .
C28 C 0.92729(16) 0.56716(14) 0.25728(16) 0.0352(5) Uani 1 1 d . . . . .
H28 H 0.977037 0.592190 0.258447 0.042 Uiso 1 1 calc R U . . .
C29 C 0.70671(14) 0.55331(12) 0.23180(15) 0.0291(5) Uani 1 1 d . . . . .
C30 C 0.64926(15) 0.56532(12) 0.14967(15) 0.0306(5) Uani 1 1 d . . . . .
C31 C 0.55987(16) 0.57365(13) 0.12950(15) 0.0330(5) Uani 1 1 d . . . . .
H31 H 0.518694 0.582630 0.074603 0.040 Uiso 1 1 calc R U . . .
C32 C 0.53116(15) 0.56889(13) 0.18901(16) 0.0343(5) Uani 1 1 d . . . . .
H32 H 0.470138 0.573252 0.174134 0.041 Uiso 1 1 calc R U . . .
C33 C 0.58993(15) 0.55785(13) 0.26995(16) 0.0325(5) Uani 1 1 d . . . . .
H33 H 0.568821 0.555578 0.309866 0.039 Uiso 1 1 calc R U . . .
C34 C 0.67960(15) 0.55006(13) 0.29340(15) 0.0305(5) Uani 1 1 d . . . . .
C35 C 0.68080(17) 0.57084(14) 0.08465(15) 0.0355(5) Uani 1 1 d . . . . .
H35 H 0.743828 0.555007 0.109442 0.043 Uiso 1 1 calc R U . . .
C36 C 0.62899(19) 0.51960(15) 0.01222(16) 0.0410(6) Uani 1 1 d . . . . .
H36A H 0.630851 0.468812 0.031807 0.061 Uiso 1 1 calc R U . . .
H36B H 0.655271 0.520956 -0.025626 0.061 Uiso 1 1 calc R U . . .
H36C H 0.567738 0.536322 -0.015776 0.061 Uiso 1 1 calc R U . . .
C37 C 0.6762(2) 0.65082(16) 0.05558(19) 0.0473(7) Uani 1 1 d . . . . .
H37A H 0.614784 0.667242 0.029474 0.071 Uiso 1 1 calc R U . . .
H37B H 0.700696 0.653639 0.016396 0.071 Uiso 1 1 calc R U . . .
H37C H 0.710265 0.682855 0.102231 0.071 Uiso 1 1 calc R U . . .
C38 C 0.74769(16) 0.54205(15) 0.38209(15) 0.0354(5) Uani 1 1 d . . . . .
H38 H 0.796244 0.509991 0.383240 0.042 Uiso 1 1 calc R U . . .
C39 C 0.71236(18) 0.50601(16) 0.43653(16) 0.0405(6) Uani 1 1 d . . . . .
H39A H 0.665771 0.537075 0.437980 0.061 Uiso 1 1 calc R U . . .
H39B H 0.760129 0.500737 0.491703 0.061 Uiso 1 1 calc R U . . .
H39C H 0.688448 0.457008 0.414927 0.061 Uiso 1 1 calc R U . . .
C40 C 0.78736(19) 0.61766(17) 0.41697(18) 0.0473(7) Uani 1 1 d . . . . .
H40A H 0.810368 0.640646 0.382041 0.071 Uiso 1 1 calc R U . . .
H40B H 0.835260 0.611213 0.471886 0.071 Uiso 1 1 calc R U . . .
H40C H 0.741845 0.649538 0.419315 0.071 Uiso 1 1 calc R U . . .
C41 C 0.98117(15) 0.43415(14) 0.25879(15) 0.0308(5) Uani 1 1 d . . . . .
C42 C 0.93788(17) 0.38679(15) 0.18141(16) 0.0373(6) Uani 1 1 d . . . . .
H42A H 0.919530 0.418709 0.132710 0.045 Uiso 1 1 calc R U . . .
H42B H 0.884931 0.361948 0.179283 0.045 Uiso 1 1 calc R U . . .
C43 C 1.0042(2) 0.32847(18) 0.1821(2) 0.0517(8) Uani 1 1 d . . . . .
H43 H 0.976222 0.296747 0.132393 0.062 Uiso 1 1 calc R U . . .
C44 C 1.0853(2) 0.3675(2) 0.1837(2) 0.0584(9) Uani 1 1 d . . . . .
H44A H 1.127732 0.330157 0.183131 0.070 Uiso 1 1 calc R U . . .
H44B H 1.067520 0.399225 0.134940 0.070 Uiso 1 1 calc R U . . .
C45 C 1.12837(19) 0.41487(19) 0.2608(2) 0.0512(8) Uani 1 1 d . . . . .
H45 H 1.180764 0.440692 0.261428 0.061 Uiso 1 1 calc R U . . .
C46 C 1.06199(17) 0.47299(16) 0.25966(18) 0.0415(6) Uani 1 1 d . . . . .
H46A H 1.043755 0.504653 0.210784 0.050 Uiso 1 1 calc R U . . .
H46B H 1.089661 0.505022 0.308366 0.050 Uiso 1 1 calc R U . . .
C47 C 1.01100(16) 0.38588(15) 0.33488(16) 0.0375(5) Uani 1 1 d . . . . .
H47A H 0.959454 0.360959 0.335624 0.045 Uiso 1 1 calc R U . . .
H47B H 1.038852 0.417260 0.384102 0.045 Uiso 1 1 calc R U . . .
C48 C 1.0326(2) 0.28012(17) 0.2585(2) 0.0574(9) Uani 1 1 d . . . . .
H48A H 0.980521 0.255034 0.257878 0.069 Uiso 1 1 calc R U . . .
H48B H 1.074129 0.241558 0.258585 0.069 Uiso 1 1 calc R U . . .
C49 C 1.15767(19) 0.3674(2) 0.3368(2) 0.0598(9) Uani 1 1 d . . . . .
H49A H 1.185275 0.399004 0.385877 0.072 Uiso 1 1 calc R U . . .
H49B H 1.201592 0.330568 0.338455 0.072 Uiso 1 1 calc R U . . .
C50 C 1.0769(2) 0.32766(19) 0.3353(2) 0.0527(8) Uani 1 1 d . . . . .
H50 H 1.095480 0.295542 0.384591 0.063 Uiso 1 1 calc R U . . .
Cl3 Cl 0.63455(14) 0.42897(9) 0.56917(10) 0.1238(6) Uani 1 1 d . . . . .
Cl4 Cl 0.47387(10) 0.36215(10) 0.56367(8) 0.1106(4) Uani 1 1 d . U . . .
C99 C 0.5891(3) 0.3610(2) 0.6059(2) 0.0786(12) Uani 1 1 d . . . . .
H99A H 0.613256 0.366908 0.665598 0.094 Uiso 1 1 calc R U . . .
H99B H 0.607911 0.311917 0.595408 0.094 Uiso 1 1 calc R U . . .

loop_
_atom_site_aniso_label
_atom_site_aniso_U_11
_atom_site_aniso_U_22
_atom_site_aniso_U_33
_atom_site_aniso_U_23
_atom_site_aniso_U_13
_atom_site_aniso_U_12
Ti1 0.0248(2) 0.0262(2) 0.0288(2) -0.00234(14) 0.01762(16) -0.00256(14)
Cl1 0.0419(3) 0.0318(3) 0.0525(3) -0.0065(2) 0.0337(3) -0.0007(2)
Cl2 0.0313(3) 0.0434(3) 0.0307(3) 0.0005(2) 0.0153(2) -0.0029(2)
N1 0.0236(8) 0.0312(9) 0.0319(9) 0.0005(8) 0.0166(7) -0.0004(7)
N2 0.0249(9) 0.0273(9) 0.0291(9) 0.0001(7) 0.0139(7) -0.0027(7)
N3 0.0252(9) 0.0326(10) 0.0310(9) 0.0010(7) 0.0177(8) -0.0003(7)
N4 0.0268(9) 0.0270(9) 0.0347(10) -0.0011(7) 0.0190(8) -0.0010(7)
N5 0.0240(9) 0.0248(9) 0.0399(10) -0.0016(8) 0.0140(8) -0.0025(7)
N6 0.0250(9) 0.0292(10) 0.0367(10) -0.0039(8) 0.0161(8) -0.0051(7)
C1 0.0262(10) 0.0261(10) 0.0291(10) -0.0028(8) 0.0167(9) -0.0024(8)
C2 0.0342(12) 0.0346(12) 0.0302(11) 0.0039(9) 0.0179(9) -0.0035(9)
C3 0.0351(12) 0.0361(12) 0.0323(11) 0.0021(9) 0.0217(10) -0.0043(10)
C4 0.0258(10) 0.0287(11) 0.0314(11) 0.0000(9) 0.0138(9) 0.0000(8)
C5 0.0338(12) 0.0292(11) 0.0440(13) -0.0034(10) 0.0186(11) -0.0009(9)
C6 0.0381(13) 0.0331(13) 0.0588(17) -0.0015(12) 0.0251(12) 0.0062(11)
C7 0.0312(12) 0.0399(14) 0.0572(16) 0.0047(12) 0.0239(12) 0.0061(10)
C8 0.0258(11) 0.0346(12) 0.0404(13) 0.0022(10) 0.0149(10) -0.0023(9)
C9 0.0275(10) 0.0276(10) 0.0280(10) 0.0006(8) 0.0136(9) -0.0013(8)
C10 0.0416(14) 0.0302(12) 0.0596(17) -0.0063(11) 0.0256(13) -0.0043(11)
C11 0.066(2) 0.0466(17) 0.067(2) -0.0030(16) 0.0177(17) -0.0177(16)
C12 0.066(2) 0.0377(16) 0.081(2) 0.0025(16) 0.0256(19) -0.0091(15)
C13 0.0281(10) 0.0255(10) 0.0316(11) -0.0012(8) 0.0150(9) -0.0041(8)
C14 0.0339(12) 0.0287(11) 0.0428(13) -0.0014(10) 0.0197(10) -0.0050(9)
C15 0.0480(15) 0.0357(13) 0.0362(13) -0.0053(10) 0.0228(11) -0.0081(11)
C16 0.0238(10) 0.0313(11) 0.0392(12) 0.0031(9) 0.0207(9) 0.0006(8)
C17 0.0234(10) 0.0372(12) 0.0391(12) 0.0017(10) 0.0162(9) 0.0006(9)
C18 0.0238(11) 0.0606(17) 0.0456(14) 0.0059(13) 0.0148(11) 0.0016(11)
C19 0.0253(12) 0.0496(16) 0.0658(18) 0.0088(14) 0.0215(12) 0.0007(11)
C20 0.0312(12) 0.0411(14) 0.0736(19) 0.0104(13) 0.0371(13) 0.0043(11)
C21 0.0312(12) 0.0370(13) 0.0502(14) 0.0006(11) 0.0291(11) -0.0024(10)
C22 0.0321(12) 0.0289(12) 0.0589(16) 0.0021(11) 0.0299(12) 0.0001(9)
C23 0.0277(12) 0.067(2) 0.0631(18) 0.0313(16) 0.0216(13) 0.0140(13)
C24 0.0348(13) 0.0370(14) 0.087(2) 0.0200(14) 0.0393(15) 0.0098(11)
C25 0.0393(15) 0.0431(15) 0.096(2) 0.0128(16) 0.0458(17) 0.0123(12)
C26 0.0248(10) 0.0257(10) 0.0309(11) -0.0024(8) 0.0146(8) -0.0019(8)
C27 0.0296(11) 0.0279(11) 0.0513(15) -0.0007(10) 0.0168(11) -0.0065(9)
C28 0.0299(11) 0.0307(12) 0.0464(14) -0.0041(10) 0.0183(10) -0.0099(9)
C29 0.0245(10) 0.0219(10) 0.0393(12) -0.0019(9) 0.0128(9) -0.0007(8)
C30 0.0292(11) 0.0239(10) 0.0375(12) -0.0026(9) 0.0137(9) -0.0036(8)
C31 0.0292(11) 0.0270(11) 0.0377(12) -0.0025(9) 0.0103(9) -0.0023(9)
C32 0.0254(11) 0.0280(11) 0.0479(14) -0.0031(10) 0.0148(10) -0.0025(9)
C33 0.0308(11) 0.0268(11) 0.0426(13) -0.0018(9) 0.0189(10) -0.0007(9)
C34 0.0284(11) 0.0251(10) 0.0360(12) -0.0012(9) 0.0127(9) -0.0003(9)
C35 0.0334(12) 0.0348(12) 0.0386(13) -0.0013(10) 0.0163(10) -0.0037(10)
C36 0.0483(15) 0.0375(13) 0.0382(13) -0.0019(11) 0.0203(12) -0.0074(11)
C37 0.0595(18) 0.0362(14) 0.0520(16) 0.0005(12) 0.0299(14) -0.0099(12)
C38 0.0306(11) 0.0380(13) 0.0360(12) 0.0018(10) 0.0134(10) 0.0020(10)
C39 0.0400(13) 0.0428(14) 0.0396(13) 0.0027(11) 0.0187(11) 0.0026(11)
C40 0.0422(15) 0.0491(16) 0.0402(14) -0.0007(12) 0.0091(12) -0.0089(12)
C41 0.0268(10) 0.0361(12) 0.0362(12) -0.0093(9) 0.0200(9) -0.0056(9)
C42 0.0355(12) 0.0448(14) 0.0405(13) -0.0155(11) 0.0249(11) -0.0144(11)
C43 0.0474(16) 0.0556(18) 0.073(2) -0.0340(15) 0.0455(16) -0.0195(13)
C44 0.0519(17) 0.067(2) 0.082(2) -0.0366(18) 0.0530(17) -0.0232(15)
C45 0.0355(13) 0.0618(18) 0.072(2) -0.0273(16) 0.0383(14) -0.0145(13)
C46 0.0301(12) 0.0476(15) 0.0554(16) -0.0179(12) 0.0268(12) -0.0131(11)
C47 0.0292(11) 0.0460(14) 0.0428(13) 0.0000(11) 0.0210(10) 0.0071(10)
C48 0.0465(16) 0.0416(15) 0.106(3) -0.0121(16) 0.0537(18) 0.0030(13)
C49 0.0313(14) 0.072(2) 0.083(2) -0.0153(18) 0.0313(15) 0.0074(14)
C50 0.0366(14) 0.0571(18) 0.075(2) 0.0069(15) 0.0347(15) 0.0152(13)
Cl3 0.1783(16) 0.0927(9) 0.1210(12) 0.0318(8) 0.0853(12) 0.0145(10)
Cl4 0.1044(7) 0.1651(9) 0.0816(6) 0.0146(6) 0.0588(5) 0.0593(6)
C99 0.106(3) 0.067(2) 0.052(2) 0.0061(17) 0.025(2) 0.026(2)

loop_
_atom_type_symbol
_atom_type_description
_atom_type_scat_dispersion_real
_atom_type_scat_dispersion_imag
_atom_type_scat_source
C C 0.0181 0.0091 'International Tables Vol C Tables 4.2.6.8 and 6.1.1.4'
H H 0.0000 0.0000 'International Tables Vol C Tables 4.2.6.8 and 6.1.1.4'
Cl Cl 0.3639 0.7018 'International Tables Vol C Tables 4.2.6.8 and 6.1.1.4'
N N 0.0311 0.0180 'International Tables Vol C Tables 4.2.6.8 and 6.1.1.4'
Ti Ti 0.2191 1.8069 'International Tables Vol C Tables 4.2.6.8 and 6.1.1.4'

loop_
_exptl_crystal_face_index_h
_exptl_crystal_face_index_k
_exptl_crystal_face_index_l
_exptl_crystal_face_perp_dist
-4 -5 11 0.0397
-9 -2 -2 0.0242
8 7 -7 0.0402
1 -12 -1 0.0441
-3 11 4 0.0638
6 -2 6 0.0372
7 -8 1 0.0354
4 4 -11 0.0390
-10 1 1 0.0123
11 1 -7 0.0383
10 1 0 0.0362

loop_
_geom_angle_atom_site_label_1
_geom_angle_atom_site_label_2
_geom_angle_atom_site_label_3
_geom_angle
_geom_angle_site_symmetry_1
_geom_angle_site_symmetry_3
_geom_angle_publ_flag
N1 Ti1 N4 116.99(9) . . ?
N1 Ti1 Cl1 107.96(7) . . ?
N4 Ti1 Cl1 107.48(6) . . ?
N1 Ti1 Cl2 107.90(6) . . ?
N4 Ti1 Cl2 110.66(7) . . ?
Cl1 Ti1 Cl2 105.19(3) . . ?
C1 N1 Ti1 167.13(17) . . ?
C1 N2 C2 109.87(18) . . ?
C1 N2 C4 125.06(18) . . ?
C2 N2 C4 124.90(19) . . ?
C1 N3 C3 108.64(19) . . ?
C1 N3 C16 125.77(18) . . ?
C3 N3 C16 125.40(18) . . ?
C26 N4 Ti1 167.65(18) . . ?
C26 N5 C27 110.04(19) . . ?
C26 N5 C29 123.14(18) . . ?
C27 N5 C29 124.9(2) . . ?
C26 N6 C28 108.83(19) . . ?
C26 N6 C41 125.27(19) . . ?
C28 N6 C41 125.78(19) . . ?
N1 C1 N2 125.61(19) . . ?
N1 C1 N3 128.7(2) . . ?
N2 C1 N3 105.69(18) . . ?
C3 C2 N2 107.1(2) . . ?
C3 C2 H2 126.4 . . ?
N2 C2 H2 126.4 . . ?
C2 C3 N3 108.7(2) . . ?
C2 C3 H3 125.7 . . ?
N3 C3 H3 125.7 . . ?
C9 C4 C5 123.3(2) . . ?
C9 C4 N2 118.6(2) . . ?
C5 C4 N2 118.1(2) . . ?
C6 C5 C4 117.0(2) . . ?
C6 C5 C10 121.0(2) . . ?
C4 C5 C10 122.0(2) . . ?
C7 C6 C5 121.1(2) . . ?
C7 C6 H6 119.4 . . ?
C5 C6 H6 119.4 . . ?
C6 C7 C8 120.5(2) . . ?
C6 C7 H7 119.7 . . ?
C8 C7 H7 119.7 . . ?
C7 C8 C9 121.2(2) . . ?
C7 C8 H8 119.4 . . ?
C9 C8 H8 119.4 . . ?
C8 C9 C4 116.9(2) . . ?
C8 C9 C13 122.3(2) . . ?
C4 C9 C13 120.7(2) . . ?
C11 C10 C12 111.9(3) . . ?
C11 C10 C5 111.5(2) . . ?
C12 C10 C5 113.7(2) . . ?
C11 C10 H10 106.4 . . ?
C12 C10 H10 106.4 . . ?
C5 C10 H10 106.4 . . ?
C10 C11 H11A 109.5 . . ?
C10 C11 H11B 109.5 . . ?
H11A C11 H11B 109.5 . . ?
C10 C11 H11C 109.5 . . ?
H11A C11 H11C 109.5 . . ?
H11B C11 H11C 109.5 . . ?
C10 C12 H12A 109.5 . . ?
C10 C12 H12B 109.5 . . ?
H12A C12 H12B 109.5 . . ?
C10 C12 H12C 109.5 . . ?
H12A C12 H12C 109.5 . . ?
H12B C12 H12C 109.5 . . ?
C9 C13 C15 110.24(19) . . ?
C9 C13 C14 113.66(19) . . ?
C15 C13 C14 109.91(19) . . ?
C9 C13 H13 107.6 . . ?
C15 C13 H13 107.6 . . ?
C14 C13 H13 107.6 . . ?
C13 C14 H14A 109.5 . . ?
C13 C14 H14B 109.5 . . ?
H14A C14 H14B 109.5 . . ?
C13 C14 H14C 109.5 . . ?
H14A C14 H14C 109.5 . . ?
H14B C14 H14C 109.5 . . ?
C13 C15 H15A 109.5 . . ?
C13 C15 H15B 109.5 . . ?
H15A C15 H15B 109.5 . . ?
C13 C15 H15C 109.5 . . ?
H15A C15 H15C 109.5 . . ?
H15B C15 H15C 109.5 . . ?
N3 C16 C17 109.90(18) . . ?
N3 C16 C22 110.29(19) . . ?
C17 C16 C22 110.3(2) . . ?
N3 C16 C21 108.60(19) . . ?
C17 C16 C21 109.25(19) . . ?
C22 C16 C21 108.49(19) . . ?
C16 C17 C18 109.9(2) . . ?
C16 C17 H17A 109.7 . . ?
C18 C17 H17A 109.7 . . ?
C16 C17 H17B 109.7 . . ?
C18 C17 H17B 109.7 . . ?
H17A C17 H17B 108.2 . . ?
C23 C18 C17 108.9(2) . . ?
C23 C18 C19 109.7(2) . . ?
C17 C18 C19 109.3(2) . . ?
C23 C18 H18 109.7 . . ?
C17 C18 H18 109.7 . . ?
C19 C18 H18 109.7 . . ?
C20 C19 C18 108.9(2) . . ?
C20 C19 H19A 109.9 . . ?
C18 C19 H19A 109.9 . . ?
C20 C19 H19B 109.9 . . ?
C18 C19 H19B 109.9 . . ?
H19A C19 H19B 108.3 . . ?
C19 C20 C25 111.0(3) . . ?
C19 C20 C21 109.4(2) . . ?
C25 C20 C21 109.1(2) . . ?
C19 C20 H20 109.1 . . ?
C25 C20 H20 109.1 . . ?
C21 C20 H20 109.1 . . ?
C16 C21 C20 109.4(2) . . ?
C16 C21 H21A 109.8 . . ?
C20 C21 H21A 109.8 . . ?
C16 C21 H21B 109.8 . . ?
C20 C21 H21B 109.8 . . ?
H21A C21 H21B 108.2 . . ?
C16 C22 C24 109.2(2) . . ?
C16 C22 H22A 109.8 . . ?
C24 C22 H22A 109.8 . . ?
C16 C22 H22B 109.8 . . ?
C24 C22 H22B 109.8 . . ?
H22A C22 H22B 108.3 . . ?
C24 C23 C18 110.0(2) . . ?
C24 C23 H23A 109.7 . . ?
C18 C23 H23A 109.7 . . ?
C24 C23 H23B 109.7 . . ?
C18 C23 H23B 109.7 . . ?
H23A C23 H23B 108.2 . . ?
C23 C24 C25 109.6(3) . . ?
C23 C24 C22 109.8(2) . . ?
C25 C24 C22 109.2(3) . . ?
C23 C24 H24 109.4 . . ?
C25 C24 H24 109.4 . . ?
C22 C24 H24 109.4 . . ?
C20 C25 C24 109.0(2) . . ?
C20 C25 H25A 109.9 . . ?
C24 C25 H25A 109.9 . . ?
C20 C25 H25B 109.9 . . ?
C24 C25 H25B 109.9 . . ?
H25A C25 H25B 108.3 . . ?
N4 C26 N5 125.44(19) . . ?
N4 C26 N6 129.3(2) . . ?
N5 C26 N6 105.24(18) . . ?
C28 C27 N5 107.5(2) . . ?
C28 C27 H27 126.3 . . ?
N5 C27 H27 126.3 . . ?
C27 C28 N6 108.4(2) . . ?
C27 C28 H28 125.8 . . ?
N6 C28 H28 125.8 . . ?
C30 C29 C34 123.7(2) . . ?
C30 C29 N5 117.6(2) . . ?
C34 C29 N5 118.7(2) . . ?
C29 C30 C31 117.0(2) . . ?
C29 C30 C35 122.5(2) . . ?
C31 C30 C35 120.5(2) . . ?
C32 C31 C30 120.5(2) . . ?
C32 C31 H31 119.8 . . ?
C30 C31 H31 119.8 . . ?
C31 C32 C33 121.1(2) . . ?
C31 C32 H32 119.4 . . ?
C33 C32 H32 119.4 . . ?
C32 C33 C34 120.7(2) . . ?
C32 C33 H33 119.6 . . ?
C34 C33 H33 119.6 . . ?
C33 C34 C29 117.1(2) . . ?
C33 C34 C38 122.9(2) . . ?
C29 C34 C38 120.0(2) . . ?
C30 C35 C37 110.9(2) . . ?
C30 C35 C36 112.1(2) . . ?
C37 C35 C36 110.2(2) . . ?
C30 C35 H35 107.8 . . ?
C37 C35 H35 107.8 . . ?
C36 C35 H35 107.8 . . ?
C35 C36 H36A 109.5 . . ?
C35 C36 H36B 109.5 . . ?
H36A C36 H36B 109.5 . . ?
C35 C36 H36C 109.5 . . ?
H36A C36 H36C 109.5 . . ?
H36B C36 H36C 109.5 . . ?
C35 C37 H37A 109.5 . . ?
C35 C37 H37B 109.5 . . ?
H37A C37 H37B 109.5 . . ?
C35 C37 H37C 109.5 . . ?
H37A C37 H37C 109.5 . . ?
H37B C37 H37C 109.5 . . ?
C39 C38 C34 114.1(2) . . ?
C39 C38 C40 109.6(2) . . ?
C34 C38 C40 110.2(2) . . ?
C39 C38 H38 107.6 . . ?
C34 C38 H38 107.6 . . ?
C40 C38 H38 107.6 . . ?
C38 C39 H39A 109.5 . . ?
C38 C39 H39B 109.5 . . ?
H39A C39 H39B 109.5 . . ?
C38 C39 H39C 109.5 . . ?
H39A C39 H39C 109.5 . . ?
H39B C39 H39C 109.5 . . ?
C38 C40 H40A 109.5 . . ?
C38 C40 H40B 109.5 . . ?
H40A C40 H40B 109.5 . . ?
C38 C40 H40C 109.5 . . ?
H40A C40 H40C 109.5 . . ?
H40B C40 H40C 109.5 . . ?
N6 C41 C47 109.46(18) . . ?
N6 C41 C46 109.6(2) . . ?
C47 C41 C46 108.7(2) . . ?
N6 C41 C42 109.56(19) . . ?
C47 C41 C42 110.8(2) . . ?
C46 C41 C42 108.69(19) . . ?
C41 C42 C43 109.1(2) . . ?
C41 C42 H42A 109.9 . . ?
C43 C42 H42A 109.9 . . ?
C41 C42 H42B 109.9 . . ?
C43 C42 H42B 109.9 . . ?
H42A C42 H42B 108.3 . . ?
C48 C43 C44 109.2(3) . . ?
C48 C43 C42 109.1(2) . . ?
C44 C43 C42 109.5(3) . . ?
C48 C43 H43 109.7 . . ?
C44 C43 H43 109.7 . . ?
C42 C43 H43 109.7 . . ?
C45 C44 C43 109.1(2) . . ?
C45 C44 H44A 109.9 . . ?
C43 C44 H44A 109.9 . . ?
C45 C44 H44B 109.9 . . ?
C43 C44 H44B 109.9 . . ?
H44A C44 H44B 108.3 . . ?
C49 C45 C44 111.1(3) . . ?
C49 C45 C46 109.6(2) . . ?
C44 C45 C46 108.9(3) . . ?
C49 C45 H45 109.1 . . ?
C44 C45 H45 109.1 . . ?
C46 C45 H45 109.1 . . ?
C45 C46 C41 109.7(2) . . ?
C45 C46 H46A 109.7 . . ?
C41 C46 H46A 109.7 . . ?
C45 C46 H46B 109.7 . . ?
C41 C46 H46B 109.7 . . ?
H46A C46 H46B 108.2 . . ?
C41 C47 C50 109.8(2) . . ?
C41 C47 H47A 109.7 . . ?
C50 C47 H47A 109.7 . . ?
C41 C47 H47B 109.7 . . ?
C50 C47 H47B 109.7 . . ?
H47A C47 H47B 108.2 . . ?
C50 C48 C43 110.4(3) . . ?
C50 C48 H48A 109.6 . . ?
C43 C48 H48A 109.6 . . ?
C50 C48 H48B 109.6 . . ?
C43 C48 H48B 109.6 . . ?
H48A C48 H48B 108.1 . . ?
C45 C49 C50 108.8(3) . . ?
C45 C49 H49A 109.9 . . ?
C50 C49 H49A 109.9 . . ?
C45 C49 H49B 109.9 . . ?
C50 C49 H49B 109.9 . . ?
H49A C49 H49B 108.3 . . ?
C48 C50 C47 108.8(2) . . ?
C48 C50 C49 110.2(3) . . ?
C47 C50 C49 108.9(3) . . ?
C48 C50 H50 109.7 . . ?
C47 C50 H50 109.7 . . ?
C49 C50 H50 109.7 . . ?
Cl3 C99 Cl4 114.9(2) . . ?
Cl3 C99 H99A 108.5 . . ?
Cl4 C99 H99A 108.5 . . ?
Cl3 C99 H99B 108.5 . . ?
Cl4 C99 H99B 108.5 . . ?
H99A C99 H99B 107.5 . . ?

loop_
_geom_bond_atom_site_label_1
_geom_bond_atom_site_label_2
_geom_bond_distance
_geom_bond_site_symmetry_2
_geom_bond_publ_flag
Ti1 N1 1.7995(19) . ?
Ti1 N4 1.8068(19) . ?
Ti1 Cl1 2.2835(7) . ?
Ti1 Cl2 2.3042(7) . ?
N1 C1 1.304(3) . ?
N2 C1 1.378(3) . ?
N2 C2 1.393(3) . ?
N2 C4 1.443(3) . ?
N3 C1 1.380(3) . ?
N3 C3 1.398(3) . ?
N3 C16 1.492(3) . ?
N4 C26 1.302(3) . ?
N5 C26 1.379(3) . ?
N5 C27 1.385(3) . ?
N5 C29 1.437(3) . ?
N6 C26 1.386(3) . ?
N6 C28 1.393(3) . ?
N6 C41 1.488(3) . ?
C2 C3 1.340(3) . ?
C2 H2 0.9500 . ?
C3 H3 0.9500 . ?
C4 C9 1.398(3) . ?
C4 C5 1.406(3) . ?
C5 C6 1.394(4) . ?
C5 C10 1.526(4) . ?
C6 C7 1.376(4) . ?
C6 H6 0.9500 . ?
C7 C8 1.386(4) . ?
C7 H7 0.9500 . ?
C8 C9 1.394(3) . ?
C8 H8 0.9500 . ?
C9 C13 1.524(3) . ?
C10 C11 1.495(5) . ?
C10 C12 1.525(4) . ?
C10 H10 1.0000 . ?
C11 H11A 0.9800 . ?
C11 H11B 0.9800 . ?
C11 H11C 0.9800 . ?
C12 H12A 0.9800 . ?
C12 H12B 0.9800 . ?
C12 H12C 0.9800 . ?
C13 C15 1.527(3) . ?
C13 C14 1.530(3) . ?
C13 H13 1.0000 . ?
C14 H14A 0.9800 . ?
C14 H14B 0.9800 . ?
C14 H14C 0.9800 . ?
C15 H15A 0.9800 . ?
C15 H15B 0.9800 . ?
C15 H15C 0.9800 . ?
C16 C17 1.526(3) . ?
C16 C22 1.534(3) . ?
C16 C21 1.537(3) . ?
C17 C18 1.537(3) . ?
C17 H17A 0.9900 . ?
C17 H17B 0.9900 . ?
C18 C23 1.531(5) . ?
C18 C19 1.542(4) . ?
C18 H18 1.0000 . ?
C19 C20 1.522(5) . ?
C19 H19A 0.9900 . ?
C19 H19B 0.9900 . ?
C20 C25 1.529(4) . ?
C20 C21 1.546(4) . ?
C20 H20 1.0000 . ?
C21 H21A 0.9900 . ?
C21 H21B 0.9900 . ?
C22 C24 1.540(4) . ?
C22 H22A 0.9900 . ?
C22 H22B 0.9900 . ?
C23 C24 1.528(5) . ?
C23 H23A 0.9900 . ?
C23 H23B 0.9900 . ?
C24 C25 1.534(4) . ?
C24 H24 1.0000 . ?
C25 H25A 0.9900 . ?
C25 H25B 0.9900 . ?
C27 C28 1.342(4) . ?
C27 H27 0.9500 . ?
C28 H28 0.9500 . ?
C29 C30 1.400(3) . ?
C29 C34 1.400(3) . ?
C30 C31 1.401(3) . ?
C30 C35 1.515(3) . ?
C31 C32 1.384(4) . ?
C31 H31 0.9500 . ?
C32 C33 1.386(4) . ?
C32 H32 0.9500 . ?
C33 C34 1.393(3) . ?
C33 H33 0.9500 . ?
C34 C38 1.527(3) . ?
C35 C37 1.529(4) . ?
C35 C36 1.534(4) . ?
C35 H35 1.0000 . ?
C36 H36A 0.9800 . ?
C36 H36B 0.9800 . ?
C36 H36C 0.9800 . ?
C37 H37A 0.9800 . ?
C37 H37B 0.9800 . ?
C37 H37C 0.9800 . ?
C38 C39 1.523(4) . ?
C38 C40 1.530(4) . ?
C38 H38 1.0000 . ?
C39 H39A 0.9800 . ?
C39 H39B 0.9800 . ?
C39 H39C 0.9800 . ?
C40 H40A 0.9800 . ?
C40 H40B 0.9800 . ?
C40 H40C 0.9800 . ?
C41 C47 1.529(4) . ?
C41 C46 1.535(3) . ?
C41 C42 1.536(3) . ?
C42 C43 1.538(4) . ?
C42 H42A 0.9900 . ?
C42 H42B 0.9900 . ?
C43 C48 1.535(5) . ?
C43 C44 1.535(4) . ?
C43 H43 1.0000 . ?
C44 C45 1.532(4) . ?
C44 H44A 0.9900 . ?
C44 H44B 0.9900 . ?
C45 C49 1.519(5) . ?
C45 C46 1.533(4) . ?
C45 H45 1.0000 . ?
C46 H46A 0.9900 . ?
C46 H46B 0.9900 . ?
C47 C50 1.533(4) . ?
C47 H47A 0.9900 . ?
C47 H47B 0.9900 . ?
C48 C50 1.532(5) . ?
C48 H48A 0.9900 . ?
C48 H48B 0.9900 . ?
C49 C50 1.538(4) . ?
C49 H49A 0.9900 . ?
C49 H49B 0.9900 . ?
C50 H50 1.0000 . ?
Cl3 C99 1.738(5) . ?
Cl4 C99 1.754(5) . ?
C99 H99A 0.9900 . ?
C99 H99B 0.9900 . ?

loop_
_geom_torsion_atom_site_label_1
_geom_torsion_atom_site_label_2
_geom_torsion_atom_site_label_3
_geom_torsion_atom_site_label_4
_geom_torsion
_geom_torsion_site_symmetry_1
_geom_torsion_site_symmetry_2
_geom_torsion_site_symmetry_3
_geom_torsion_site_symmetry_4
_geom_torsion_publ_flag
N4 Ti1 N1 C1 -112.9(8) . . . . ?
Cl1 Ti1 N1 C1 8.4(8) . . . . ?
Cl2 Ti1 N1 C1 121.6(8) . . . . ?
N1 Ti1 N4 C26 -109.7(8) . . . . ?
Cl1 Ti1 N4 C26 128.7(8) . . . . ?
Cl2 Ti1 N4 C26 14.4(8) . . . . ?
Ti1 N1 C1 N2 40.0(9) . . . . ?
Ti1 N1 C1 N3 -138.6(7) . . . . ?
C2 N2 C1 N1 -178.8(2) . . . . ?
C4 N2 C1 N1 -3.2(3) . . . . ?
C2 N2 C1 N3 0.0(2) . . . . ?
C4 N2 C1 N3 175.62(19) . . . . ?
C3 N3 C1 N1 178.6(2) . . . . ?
C16 N3 C1 N1 3.5(4) . . . . ?
C3 N3 C1 N2 -0.2(2) . . . . ?
C16 N3 C1 N2 -175.3(2) . . . . ?
C1 N2 C2 C3 0.2(3) . . . . ?
C4 N2 C2 C3 -175.5(2) . . . . ?
N2 C2 C3 N3 -0.3(3) . . . . ?
C1 N3 C3 C2 0.3(3) . . . . ?
C16 N3 C3 C2 175.4(2) . . . . ?
C1 N2 C4 C9 74.9(3) . . . . ?
C2 N2 C4 C9 -110.1(3) . . . . ?
C1 N2 C4 C5 -106.3(3) . . . . ?
C2 N2 C4 C5 68.6(3) . . . . ?
C9 C4 C5 C6 -1.6(4) . . . . ?
N2 C4 C5 C6 179.7(2) . . . . ?
C9 C4 C5 C10 179.4(2) . . . . ?
N2 C4 C5 C10 0.7(4) . . . . ?
C4 C5 C6 C7 -0.2(4) . . . . ?
C10 C5 C6 C7 178.8(3) . . . . ?
C5 C6 C7 C8 1.5(5) . . . . ?
C6 C7 C8 C9 -1.2(4) . . . . ?
C7 C8 C9 C4 -0.5(4) . . . . ?
C7 C8 C9 C13 175.4(2) . . . . ?
C5 C4 C9 C8 1.9(4) . . . . ?
N2 C4 C9 C8 -179.4(2) . . . . ?
C5 C4 C9 C13 -174.1(2) . . . . ?
N2 C4 C9 C13 4.6(3) . . . . ?
C6 C5 C10 C11 -98.6(3) . . . . ?
C4 C5 C10 C11 80.4(3) . . . . ?
C6 C5 C10 C12 29.1(4) . . . . ?
C4 C5 C10 C12 -152.0(3) . . . . ?
C8 C9 C13 C15 -105.4(3) . . . . ?
C4 C9 C13 C15 70.4(3) . . . . ?
C8 C9 C13 C14 18.5(3) . . . . ?
C4 C9 C13 C14 -165.7(2) . . . . ?
C1 N3 C16 C17 59.2(3) . . . . ?
C3 N3 C16 C17 -115.2(2) . . . . ?
C1 N3 C16 C22 -62.6(3) . . . . ?
C3 N3 C16 C22 123.0(2) . . . . ?
C1 N3 C16 C21 178.6(2) . . . . ?
C3 N3 C16 C21 4.3(3) . . . . ?
N3 C16 C17 C18 178.67(19) . . . . ?
C22 C16 C17 C18 -59.5(2) . . . . ?
C21 C16 C17 C18 59.6(3) . . . . ?
C16 C17 C18 C23 59.6(3) . . . . ?
C16 C17 C18 C19 -60.2(3) . . . . ?
C23 C18 C19 C20 -58.7(3) . . . . ?
C17 C18 C19 C20 60.6(3) . . . . ?
C18 C19 C20 C25 59.5(3) . . . . ?
C18 C19 C20 C21 -60.9(3) . . . . ?
N3 C16 C21 C20 -179.4(2) . . . . ?
C17 C16 C21 C20 -59.5(3) . . . . ?
C22 C16 C21 C20 60.8(3) . . . . ?
C19 C20 C21 C16 60.6(3) . . . . ?
C25 C20 C21 C16 -60.9(3) . . . . ?
N3 C16 C22 C24 -179.8(2) . . . . ?
C17 C16 C22 C24 58.7(3) . . . . ?
C21 C16 C22 C24 -61.0(3) . . . . ?
C17 C18 C23 C24 -60.0(3) . . . . ?
C19 C18 C23 C24 59.5(3) . . . . ?
C18 C23 C24 C25 -59.9(3) . . . . ?
C18 C23 C24 C22 60.1(3) . . . . ?
C16 C22 C24 C23 -58.8(3) . . . . ?
C16 C22 C24 C25 61.4(3) . . . . ?
C19 C20 C25 C24 -59.9(3) . . . . ?
C21 C20 C25 C24 60.7(3) . . . . ?
C23 C24 C25 C20 59.2(3) . . . . ?
C22 C24 C25 C20 -61.1(4) . . . . ?
Ti1 N4 C26 N5 41.6(9) . . . . ?
Ti1 N4 C26 N6 -137.6(7) . . . . ?
C27 N5 C26 N4 -178.5(2) . . . . ?
C29 N5 C26 N4 -13.4(4) . . . . ?
C27 N5 C26 N6 0.9(3) . . . . ?
C29 N5 C26 N6 165.9(2) . . . . ?
C28 N6 C26 N4 178.5(2) . . . . ?
C41 N6 C26 N4 2.1(4) . . . . ?
C28 N6 C26 N5 -0.8(3) . . . . ?
C41 N6 C26 N5 -177.2(2) . . . . ?
C26 N5 C27 C28 -0.6(3) . . . . ?
C29 N5 C27 C28 -165.3(2) . . . . ?
N5 C27 C28 N6 0.1(3) . . . . ?
C26 N6 C28 C27 0.5(3) . . . . ?
C41 N6 C28 C27 176.8(2) . . . . ?
C26 N5 C29 C30 -90.8(3) . . . . ?
C27 N5 C29 C30 72.0(3) . . . . ?
C26 N5 C29 C34 89.0(3) . . . . ?
C27 N5 C29 C34 -108.2(3) . . . . ?
C34 C29 C30 C31 -0.6(3) . . . . ?
N5 C29 C30 C31 179.2(2) . . . . ?
C34 C29 C30 C35 178.1(2) . . . . ?
N5 C29 C30 C35 -2.0(3) . . . . ?
C29 C30 C31 C32 -0.9(3) . . . . ?
C35 C30 C31 C32 -179.7(2) . . . . ?
C30 C31 C32 C33 1.8(4) . . . . ?
C31 C32 C33 C34 -1.0(4) . . . . ?
C32 C33 C34 C29 -0.5(3) . . . . ?
C32 C33 C34 C38 176.6(2) . . . . ?
C30 C29 C34 C33 1.4(3) . . . . ?
N5 C29 C34 C33 -178.5(2) . . . . ?
C30 C29 C34 C38 -175.8(2) . . . . ?
N5 C29 C34 C38 4.4(3) . . . . ?
C29 C30 C35 C37 -107.2(3) . . . . ?
C31 C30 C35 C37 71.5(3) . . . . ?
C29 C30 C35 C36 129.1(2) . . . . ?
C31 C30 C35 C36 -52.1(3) . . . . ?
C33 C34 C38 C39 28.7(3) . . . . ?
C29 C34 C38 C39 -154.3(2) . . . . ?
C33 C34 C38 C40 -95.0(3) . . . . ?
C29 C34 C38 C40 82.0(3) . . . . ?
C26 N6 C41 C47 -63.0(3) . . . . ?
C28 N6 C41 C47 121.2(3) . . . . ?
C26 N6 C41 C46 177.9(2) . . . . ?
C28 N6 C41 C46 2.1(3) . . . . ?
C26 N6 C41 C42 58.7(3) . . . . ?
C28 N6 C41 C42 -117.1(2) . . . . ?
N6 C41 C42 C43 -179.8(2) . . . . ?
C47 C41 C42 C43 -58.9(3) . . . . ?
C46 C41 C42 C43 60.5(3) . . . . ?
C41 C42 C43 C48 58.9(3) . . . . ?
C41 C42 C43 C44 -60.6(3) . . . . ?
C48 C43 C44 C45 -58.9(4) . . . . ?
C42 C43 C44 C45 60.5(4) . . . . ?
C43 C44 C45 C49 60.4(4) . . . . ?
C43 C44 C45 C46 -60.4(4) . . . . ?
C49 C45 C46 C41 -60.6(3) . . . . ?
C44 C45 C46 C41 61.1(3) . . . . ?
N6 C41 C46 C45 179.2(2) . . . . ?
C47 C41 C46 C45 59.6(3) . . . . ?
C42 C41 C46 C45 -61.1(3) . . . . ?
N6 C41 C47 C50 -179.8(2) . . . . ?
C46 C41 C47 C50 -60.2(3) . . . . ?
C42 C41 C47 C50 59.2(3) . . . . ?
C44 C43 C48 C50 59.0(3) . . . . ?
C42 C43 C48 C50 -60.7(3) . . . . ?
C44 C45 C49 C50 -59.5(3) . . . . ?
C46 C45 C49 C50 60.9(3) . . . . ?
C43 C48 C50 C47 60.5(3) . . . . ?
C43 C48 C50 C49 -58.8(3) . . . . ?
C41 C47 C50 C48 -59.0(3) . . . . ?
C41 C47 C50 C49 61.1(3) . . . . ?
C45 C49 C50 C48 58.3(3) . . . . ?
C45 C49 C50 C47 -61.0(3) . . . . ?

loop_
_exptl_oxdiff_crystal_face_indexfrac_h
_exptl_oxdiff_crystal_face_indexfrac_k
_exptl_oxdiff_crystal_face_indexfrac_l
_exptl_oxdiff_crystal_face_x
_exptl_oxdiff_crystal_face_y
_exptl_oxdiff_crystal_face_z
-4.1072 -4.6182 10.9456 -0.8845 0.4212 0.2008
-8.9365 -1.6161 -1.7742 0.5191 0.8482 -0.1057
7.9737 7.3472 -6.9387 0.4737 -0.8712 0.1291
1.3144 -11.6222 -0.5009 -0.4850 0.2316 -0.8433
-2.6267 11.0236 3.7971 0.2539 -0.1215 0.9596
5.5487 -1.9790 6.3703 -0.8749 -0.4757 0.0906
6.9942 -7.6757 1.0090 -0.7304 -0.3966 -0.5561
4.1893 4.3159 -11.0741 0.8790 -0.4186 -0.2283
-10.3749 0.7726 1.4371 0.4198 0.8815 0.2159
10.8642 0.8932 -6.9151 0.0738 -0.9352 -0.3464
10.0274 0.6691 -0.4232 -0.4291 -0.9007 -0.0676
